data_8102668
loop_
_publ_author_name
'Xun Feng'
'Xin-Ge Shi'
'Qian Sun'
'Wen-Wei Zhu'

_publ_section_title
;
 Crystal structure of
 hexaaquabis(pyridine-2,6-dicarboxylato)-oxalatodiytterbium(III)
 pentahydrate, Yb2(H2O)6(C7H3NO4)2(C2O4) &#x00B7; 5H2O
;
_journal_issue 2
_journal_name_full 'Zeitschrift f\"ur Kristallographie - New Crystal Structures'
_journal_page_first 275
_journal_volume 225
_journal_year 2010
_chemical_formula_sum 'C16 H24 N2 O23 Yb2'
_chemical_formula_weight 958.48
_space_group_IT_number 15
_symmetry_cell_setting monoclinic
_symmetry_space_group_name_Hall '-C 2yc'
_symmetry_space_group_name_H-M 'C 1 2/c 1'
_atom_sites_solution_hydrogens geom
_atom_sites_solution_primary direct
_atom_sites_solution_secondary difmap
_audit_creation_method SHELXL-97
_cell_angle_alpha 90.00
_cell_angle_beta 94.090(3)
_cell_angle_gamma 90.00
_cell_formula_units_Z 4
_cell_length_a 23.126(6)
_cell_length_b 18.174(4)
_cell_length_c 7.8401(19)
_cell_measurement_reflns_used 4460
_cell_measurement_temperature 296(2)
_cell_measurement_theta_max 27.31
_cell_measurement_theta_min 2.85
_cell_volume 3286.7(14)
_computing_cell_refinement 'Bruker SMART'
_computing_data_collection 'Bruker SMART'
_computing_data_reduction 'Bruker SAINT'
_computing_molecular_graphics 'Bruker SHELXTL'
_computing_publication_material 'Bruker SHELXTL'
_computing_structure_refinement 'SHELXL-97 (Sheldrick, 1997)'
_computing_structure_solution 'SHELXS-97 (Sheldrick, 1990)'
_diffrn_ambient_temperature 296(2)
_diffrn_measured_fraction_theta_full 0.999
_diffrn_measured_fraction_theta_max 0.999
_diffrn_measurement_device_type 'CCD area detector'
_diffrn_measurement_method 'phi and omega scans'
_diffrn_radiation_monochromator graphite
_diffrn_radiation_source 'fine-focus sealed tube'
_diffrn_radiation_type MoK\a
_diffrn_radiation_wavelength 0.71073
_diffrn_reflns_av_R_equivalents 0.0389
_diffrn_reflns_av_sigmaI/netI 0.0365
_diffrn_reflns_limit_h_max 27
_diffrn_reflns_limit_h_min -27
_diffrn_reflns_limit_k_max 21
_diffrn_reflns_limit_k_min -22
_diffrn_reflns_limit_l_max 9
_diffrn_reflns_limit_l_min -9
_diffrn_reflns_number 11658
_diffrn_reflns_theta_full 25.50
_diffrn_reflns_theta_max 25.50
_diffrn_reflns_theta_min 2.85
_exptl_absorpt_coefficient_mu 5.743
_exptl_absorpt_correction_T_max 0.4083
_exptl_absorpt_correction_T_min 0.2867
_exptl_absorpt_correction_type multi-scan
_exptl_absorpt_process_details sadabs
_exptl_crystal_colour colourless
_exptl_crystal_density_diffrn 1.945
_exptl_crystal_density_method 'not measured'
_exptl_crystal_description block
_exptl_crystal_F_000 1848
_exptl_crystal_size_max 0.29
_exptl_crystal_size_mid 0.21
_exptl_crystal_size_min 0.19
_refine_diff_density_max 0.901
_refine_diff_density_min -1.073
_refine_diff_density_rms 0.121
_refine_ls_extinction_method none
_refine_ls_goodness_of_fit_ref 1.022
_refine_ls_hydrogen_treatment constr
_refine_ls_matrix_type full
_refine_ls_number_parameters 195
_refine_ls_number_reflns 3062
_refine_ls_number_restraints 0
_refine_ls_restrained_S_all 1.022
_refine_ls_R_factor_all 0.0400
_refine_ls_R_factor_gt 0.0275
_refine_ls_shift/su_max 0.001
_refine_ls_shift/su_mean 0.000
_refine_ls_structure_factor_coef Fsqd
_refine_ls_weighting_details 'calc w=1/[\s^2^(Fo^2^)+(0.0380P)^2^+0.0000P] where P=(Fo^2^+2Fc^2^)/3'
_refine_ls_weighting_scheme calc
_refine_ls_wR_factor_gt 0.0656
_refine_ls_wR_factor_ref 0.0696
_reflns_number_gt 2388
_reflns_number_total 3062
_reflns_threshold_expression >2sigma(I)
_cod_data_source_file 1267-2922.cff
_cod_data_source_block b
_cod_depositor_comments
;
The following automatic conversions were performed:
'_symmetry_cell_setting' value 'Monoclinic' changed to 'monoclinic'
according to '/home/saulius/struct/CIF-dictionaries/cif_core.dic'
dictionary named 'cif_core.dic' version 2.4.1 from 2010-06-29.

Automatic conversion script
Id: cif_fix_enum 1555 2011-01-17 13:19:09Z saulius 
;
_cod_original_sg_symbol_H-M C2/c
_cod_database_code 8102668

loop_
_symmetry_equiv_pos_as_xyz
'x, y, z'
'-x, y, -z+1/2'
'x+1/2, y+1/2, z'
'-x+1/2, y+1/2, -z+1/2'
'-x, -y, -z'
'x, -y, z-1/2'
'-x+1/2, -y+1/2, -z'
'x+1/2, -y+1/2, z-1/2'

loop_
_atom_site_label
_atom_site_type_symbol
_atom_site_fract_x
_atom_site_fract_y
_atom_site_fract_z
_atom_site_U_iso_or_equiv
_atom_site_adp_type
_atom_site_occupancy
_atom_site_symmetry_multiplicity
_atom_site_calc_flag
_atom_site_refinement_flags
_atom_site_disorder_assembly
_atom_site_disorder_group
Yb1 Yb 0.345694(7) 0.221806(10) 0.77755(2) 0.02811(5) Uani 1 1 d . . .
O1 O 0.27886(12) 0.14647(16) 0.8974(4) 0.0398(8) Uani 1 1 d . . .
O2 O 0.23903(14) 0.03673(18) 0.9379(4) 0.0499(9) Uani 1 1 d . . .
O3 O 0.42849(12) 0.19692(16) 0.6328(4) 0.0338(7) Uani 1 1 d . . .
O4 O 0.49208(12) 0.11741(17) 0.5370(4) 0.0386(8) Uani 1 1 d . . .
O5 O 0.25886(13) 0.28525(17) 0.7061(4) 0.0414(8) Uani 1 1 d . . .
O6 O 0.18878(13) 0.30567(17) 0.4995(4) 0.0396(8) Uani 1 1 d . . .
O7 O 0.32273(13) 0.29167(17) 1.0132(4) 0.0457(9) Uani 1 1 d . . .
H1W H 0.3279 0.2775 1.1165 0.069 Uiso 1 1 d R . .
H2W H 0.2869 0.2980 1.0267 0.069 Uiso 1 1 d R . .
O8 O 0.42039(13) 0.21127(17) 0.9870(4) 0.0432(9) Uani 1 1 d . . .
H3W H 0.4191 0.2308 1.0851 0.065 Uiso 1 1 d R . .
H4W H 0.4490 0.1817 0.9945 0.065 Uiso 1 1 d R . .
O9 O 0.37911(14) 0.33357(18) 0.6940(4) 0.0536(10) Uani 1 1 d . . .
H5W H 0.4152 0.3432 0.7012 0.080 Uiso 1 1 d R . .
H6W H 0.3694 0.3763 0.7255 0.080 Uiso 1 1 d R . .
O10 O 0.16826(16) -0.0412(2) 0.7024(5) 0.0686(12) Uani 1 1 d . . .
H8W H 0.1961 -0.0465 0.6374 0.103 Uiso 1 1 d R . .
H7W H 0.1782 -0.0030 0.7758 0.103 Uiso 1 1 d R . .
O11 O 0.4152(3) 0.2743(3) 0.2975(5) 0.132(3) Uani 1 1 d . . .
H10W H 0.4144 0.2503 0.3877 0.198 Uiso 1 1 d R . .
H9W H 0.4162 0.3192 0.3175 0.198 Uiso 1 1 d R . .
O12 O 0.5000 0.3392(5) 0.7500 0.238(8) Uani 1 2 d S . .
H11W H 0.5112 0.3164 0.8380 0.357 Uiso 1 1 d R . .
N1 N 0.36536(13) 0.09328(18) 0.7483(4) 0.0244(8) Uani 1 1 d . . .
C1 C 0.32860(17) 0.0423(2) 0.8064(5) 0.0292(10) Uani 1 1 d . . .
C2 C 0.33794(18) -0.0320(3) 0.7941(5) 0.0359(12) Uani 1 1 d . . .
H2 H 0.3120 -0.0659 0.8343 0.043 Uiso 1 1 calc R . .
C3 C 0.3874(2) -0.0546(3) 0.7197(5) 0.0371(11) Uani 1 1 d . . .
H3 H 0.3953 -0.1046 0.7104 0.045 Uiso 1 1 calc R . .
C4 C 0.42539(18) -0.0035(2) 0.6588(5) 0.0337(11) Uani 1 1 d . . .
H4 H 0.4587 -0.0183 0.6086 0.040 Uiso 1 1 calc R . .
C5 C 0.41190(16) 0.0704(2) 0.6753(5) 0.0263(10) Uani 1 1 d . . .
C6 C 0.27763(18) 0.0767(3) 0.8872(5) 0.0346(11) Uani 1 1 d . . .
C7 C 0.44772(17) 0.1325(2) 0.6088(5) 0.0283(10) Uani 1 1 d . . .
C8 C 0.23501(19) 0.2765(2) 0.5617(6) 0.0324(10) Uani 1 1 d . . .

loop_
_atom_site_aniso_label
_atom_site_aniso_U_11
_atom_site_aniso_U_22
_atom_site_aniso_U_33
_atom_site_aniso_U_23
_atom_site_aniso_U_13
_atom_site_aniso_U_12
Yb1 0.02181(9) 0.02884(10) 0.03376(10) -0.00150(9) 0.00259(7) 0.00465(8)
O1 0.0309(16) 0.0342(18) 0.0558(19) -0.0044(15) 0.0131(14) 0.0035(13)
O2 0.0403(18) 0.0441(19) 0.068(2) -0.0061(17) 0.0252(16) -0.0111(16)
O3 0.0297(15) 0.0311(16) 0.0412(17) -0.0006(14) 0.0071(13) 0.0026(13)
O4 0.0241(15) 0.0423(18) 0.0510(18) -0.0108(15) 0.0125(14) 0.0029(14)
O5 0.0376(17) 0.051(2) 0.0341(17) -0.0105(15) -0.0046(14) 0.0190(15)
O6 0.0335(16) 0.0451(18) 0.0390(17) -0.0107(14) -0.0045(14) 0.0193(14)
O7 0.0355(17) 0.060(2) 0.0413(18) -0.0116(16) -0.0010(15) 0.0169(16)
O8 0.0355(17) 0.053(2) 0.0398(18) -0.0094(15) -0.0035(14) 0.0139(15)
O9 0.0475(19) 0.0335(18) 0.083(2) 0.0041(18) 0.0235(18) -0.0034(16)
O10 0.073(2) 0.053(2) 0.084(3) -0.014(2) 0.036(2) -0.020(2)
O11 0.273(8) 0.087(4) 0.039(2) -0.004(2) 0.021(4) 0.001(4)
O12 0.043(4) 0.087(6) 0.59(2) 0.000 0.041(8) 0.000
N1 0.0136(15) 0.0291(19) 0.0301(17) -0.0033(15) -0.0007(13) 0.0045(14)
C1 0.023(2) 0.032(2) 0.032(2) -0.0006(18) 0.0018(17) 0.0024(18)
C2 0.034(2) 0.035(3) 0.039(3) 0.002(2) 0.001(2) -0.0067(19)
C3 0.047(3) 0.028(2) 0.036(2) -0.004(2) -0.001(2) 0.008(2)
C4 0.026(2) 0.040(3) 0.035(2) -0.011(2) 0.0003(18) 0.007(2)
C5 0.0193(19) 0.031(2) 0.028(2) -0.0032(18) -0.0011(16) 0.0033(17)
C6 0.030(2) 0.038(3) 0.036(2) -0.003(2) 0.0015(19) 0.002(2)
C7 0.023(2) 0.036(2) 0.025(2) -0.0051(18) -0.0038(17) -0.0014(18)
C8 0.031(2) 0.028(2) 0.039(2) -0.002(2) 0.0043(19) 0.0034(19)

loop_
_atom_type_symbol
_atom_type_description
_atom_type_scat_dispersion_real
_atom_type_scat_dispersion_imag
_atom_type_scat_source
C C 0.0033 0.0016 'International Tables Vol C Tables 4.2.6.8 and 6.1.1.4'
H H 0.0000 0.0000 'International Tables Vol C Tables 4.2.6.8 and 6.1.1.4'
N N 0.0061 0.0033 'International Tables Vol C Tables 4.2.6.8 and 6.1.1.4'
O O 0.0106 0.0060 'International Tables Vol C Tables 4.2.6.8 and 6.1.1.4'
Yb Yb -0.3850 5.5486 'International Tables Vol C Tables 4.2.6.8 and 6.1.1.4'

loop_
_geom_angle_atom_site_label_1
_geom_angle_atom_site_label_2
_geom_angle_atom_site_label_3
_geom_angle
_geom_angle_site_symmetry_1
_geom_angle_site_symmetry_3
_geom_angle_publ_flag
O9 Yb1 O8 91.52(12) . . ?
O9 Yb1 O1 153.07(11) . . ?
O8 Yb1 O1 98.62(11) . . ?
O9 Yb1 O6 91.35(12) . 7_556 ?
O8 Yb1 O6 147.26(11) . 7_556 ?
O1 Yb1 O6 93.33(11) . 7_556 ?
O9 Yb1 O7 81.02(12) . . ?
O8 Yb1 O7 71.50(11) . . ?
O1 Yb1 O7 78.71(11) . . ?
O6 Yb1 O7 141.05(10) 7_556 . ?
O9 Yb1 O3 74.19(11) . . ?
O8 Yb1 O3 74.42(11) . . ?
O1 Yb1 O3 132.57(10) . . ?
O6 Yb1 O3 75.05(10) 7_556 . ?
O7 Yb1 O3 136.86(11) . . ?
O9 Yb1 O5 78.24(12) . . ?
O8 Yb1 O5 142.69(11) . . ?
O1 Yb1 O5 78.62(11) . . ?
O6 Yb1 O5 69.56(10) 7_556 . ?
O7 Yb1 O5 71.50(10) . . ?
O3 Yb1 O5 134.04(11) . . ?
O9 Yb1 N1 140.29(12) . . ?
O8 Yb1 N1 81.33(10) . . ?
O1 Yb1 N1 66.32(10) . . ?
O6 Yb1 N1 75.80(10) 7_556 . ?
O7 Yb1 N1 131.46(11) . . ?
O3 Yb1 N1 66.24(10) . . ?
O5 Yb1 N1 128.41(11) . . ?
O9 Yb1 C8 80.96(11) . . ?
O8 Yb1 C8 162.67(11) . . ?
O1 Yb1 C8 82.14(11) . . ?
O6 Yb1 C8 49.23(10) 7_556 . ?
O7 Yb1 C8 91.82(11) . . ?
O3 Yb1 C8 117.75(11) . . ?
O5 Yb1 C8 20.32(10) . . ?
N1 Yb1 C8 114.33(10) . . ?
O9 Yb1 C8 86.63(12) . 7_556 ?
O8 Yb1 C8 167.09(11) . 7_556 ?
O1 Yb1 C8 88.62(11) . 7_556 ?
O6 Yb1 C8 20.37(10) 7_556 7_556 ?
O7 Yb1 C8 120.68(11) . 7_556 ?
O3 Yb1 C8 92.80(11) . 7_556 ?
O5 Yb1 C8 49.19(10) . 7_556 ?
N1 Yb1 C8 91.95(11) . 7_556 ?
C8 Yb1 C8 28.86(15) . 7_556 ?
C6 O1 Yb1 125.3(3) . . ?
C6 O2 O10 119.4(3) . . ?
C7 O3 Yb1 123.9(3) . . ?
C7 O3 O11 108.6(3) . . ?
Yb1 O3 O11 107.47(17) . . ?
C8 O5 Yb1 118.3(3) . . ?
C8 O6 Yb1 119.9(3) . 7_556 ?
Yb1 O7 H1W 124.4 . . ?
Yb1 O7 H2W 116.8 . . ?
H1W O7 H2W 89.7 . . ?
Yb1 O8 H3W 122.4 . . ?
Yb1 O8 H4W 129.9 . . ?
H3W O8 H4W 106.2 . . ?
Yb1 O9 H5W 120.9 . . ?
Yb1 O9 H6W 128.8 . . ?
H5W O9 H6W 94.1 . . ?
O2 O10 H8W 91.2 . . ?
O2 O10 H7W 24.2 . . ?
H8W O10 H7W 107.1 . . ?
O3 O11 H10W 7.9 . . ?
O3 O11 H9W 107.3 . . ?
H10W O11 H9W 110.9 . . ?
C5 N1 C1 118.6(4) . . ?
C5 N1 Yb1 121.0(3) . . ?
C1 N1 Yb1 120.4(3) . . ?
N1 C1 C2 122.9(4) . . ?
N1 C1 C6 112.5(4) . . ?
C2 C1 C6 124.6(4) . . ?
C1 C2 C3 117.5(4) . . ?
C1 C2 H2 121.3 . . ?
C3 C2 H2 121.3 . . ?
C2 C3 C4 120.6(4) . . ?
C2 C3 H3 119.7 . . ?
C4 C3 H3 119.7 . . ?
C3 C4 C5 117.7(4) . . ?
C3 C4 H4 121.2 . . ?
C5 C4 H4 121.2 . . ?
N1 C5 C4 122.7(4) . . ?
N1 C5 C7 113.4(4) . . ?
C4 C5 C7 123.9(4) . . ?
O2 C6 O1 125.3(4) . . ?
O2 C6 C1 119.6(4) . . ?
O1 C6 C1 115.1(4) . . ?
O4 C7 O3 125.6(4) . . ?
O4 C7 C5 118.9(4) . . ?
O3 C7 C5 115.5(3) . . ?
O5 C8 O6 127.7(4) . . ?
O5 C8 C8 117.3(5) . 7_556 ?
O6 C8 C8 115.0(5) . 7_556 ?
O5 C8 Yb1 41.4(2) . . ?
O6 C8 Yb1 169.1(3) . . ?
C8 C8 Yb1 75.9(3) 7_556 . ?
O5 C8 Yb1 167.5(3) . 7_556 ?
O6 C8 Yb1 39.8(2) . 7_556 ?
C8 C8 Yb1 75.2(3) 7_556 7_556 ?
Yb1 C8 Yb1 151.14(15) . 7_556 ?

loop_
_geom_bond_atom_site_label_1
_geom_bond_atom_site_label_2
_geom_bond_distance
_geom_bond_site_symmetry_2
_geom_bond_publ_flag
Yb1 O9 2.286(3) . ?
Yb1 O8 2.305(3) . ?
Yb1 O1 2.314(3) . ?
Yb1 O6 2.314(3) 7_556 ?
Yb1 O7 2.334(3) . ?
Yb1 O3 2.338(3) . ?
Yb1 O5 2.348(3) . ?
Yb1 N1 2.394(3) . ?
Yb1 C8 3.129(4) . ?
Yb1 C8 3.138(4) 7_556 ?
O1 C6 1.271(5) . ?
O2 C6 1.238(5) . ?
O2 O10 2.768(5) . ?
O3 C7 1.271(5) . ?
O3 O11 2.979(6) . ?
O4 C7 1.236(5) . ?
O5 C8 1.234(5) . ?
O6 C8 1.260(5) . ?
O6 Yb1 2.314(3) 7_556 ?
O7 H1W 0.8500 . ?
O7 H2W 0.8499 . ?
O8 H3W 0.8501 . ?
O8 H4W 0.8501 . ?
O9 H5W 0.8501 . ?
O9 H6W 0.8499 . ?
O10 H8W 0.8543 . ?
O10 H7W 0.9196 . ?
O11 H10W 0.8331 . ?
O11 H9W 0.8307 . ?
O12 H11W 0.8303 . ?
N1 C5 1.322(5) . ?
N1 C1 1.358(5) . ?
C1 C2 1.371(6) . ?
C1 C6 1.513(6) . ?
C2 C3 1.384(6) . ?
C2 H2 0.9300 . ?
C3 C4 1.386(6) . ?
C3 H3 0.9300 . ?
C4 C5 1.387(6) . ?
C4 H4 0.9300 . ?
C5 C7 1.515(6) . ?
C8 C8 1.562(8) 7_556 ?
C8 Yb1 3.138(4) 7_556 ?

loop_
_geom_hbond_atom_site_label_D
_geom_hbond_atom_site_label_H
_geom_hbond_atom_site_label_A
_geom_hbond_distance_DH
_geom_hbond_distance_HA
_geom_hbond_distance_DA
_geom_hbond_angle_DHA
_geom_hbond_site_symmetry_A
O12 H11W O3 0.83 2.58 3.169(7) 128.9 2_656
O11 H10W O3 0.83 2.16 2.979(6) 169.0 .
O10 H7W O2 0.92 1.97 2.768(5) 144.8 .
O10 H8W O2 0.85 1.92 2.733(5) 158.5 6
O9 H6W O10 0.85 1.84 2.677(5) 166.7 4_556
O9 H5W O12 0.85 1.97 2.801(3) 164.2 .
O8 H4W O4 0.85 1.83 2.664(4) 168.2 2_656
O8 H3W O11 0.85 1.85 2.701(5) 179.1 1_556
O7 H2W O1 0.85 1.95 2.741(4) 153.4 7_557
O7 H1W O11 0.85 2.38 2.993(7) 129.1 1_556

loop_
_geom_torsion_atom_site_label_1
_geom_torsion_atom_site_label_2
_geom_torsion_atom_site_label_3
_geom_torsion_atom_site_label_4
_geom_torsion
_geom_torsion_site_symmetry_1
_geom_torsion_site_symmetry_2
_geom_torsion_site_symmetry_3
_geom_torsion_site_symmetry_4
_geom_torsion_publ_flag
O9 Yb1 O1 C6 167.0(3) . . . . ?
O8 Yb1 O1 C6 -82.0(3) . . . . ?
O6 Yb1 O1 C6 67.4(3) 7_556 . . . ?
O7 Yb1 O1 C6 -151.1(4) . . . . ?
O3 Yb1 O1 C6 -5.3(4) . . . . ?
O5 Yb1 O1 C6 135.8(4) . . . . ?
N1 Yb1 O1 C6 -5.5(3) . . . . ?
C8 Yb1 O1 C6 115.5(3) . . . . ?
C8 Yb1 O1 C6 87.2(3) 7_556 . . . ?
O9 Yb1 O3 C7 -179.1(3) . . . . ?
O8 Yb1 O3 C7 84.7(3) . . . . ?
O1 Yb1 O3 C7 -2.7(4) . . . . ?
O6 Yb1 O3 C7 -83.3(3) 7_556 . . . ?
O7 Yb1 O3 C7 123.5(3) . . . . ?
O5 Yb1 O3 C7 -123.8(3) . . . . ?
N1 Yb1 O3 C7 -2.5(3) . . . . ?
C8 Yb1 O3 C7 -108.6(3) . . . . ?
C8 Yb1 O3 C7 -93.4(3) 7_556 . . . ?
O9 Yb1 O3 O11 -51.19(16) . . . . ?
O8 Yb1 O3 O11 -147.37(17) . . . . ?
O1 Yb1 O3 O11 125.20(17) . . . . ?
O6 Yb1 O3 O11 44.60(16) 7_556 . . . ?
O7 Yb1 O3 O11 -108.56(19) . . . . ?
O5 Yb1 O3 O11 4.2(2) . . . . ?
N1 Yb1 O3 O11 125.41(17) . . . . ?
C8 Yb1 O3 O11 19.32(19) . . . . ?
C8 Yb1 O3 O11 34.51(16) 7_556 . . . ?
O9 Yb1 O5 C8 95.7(3) . . . . ?
O8 Yb1 O5 C8 172.5(3) . . . . ?
O1 Yb1 O5 C8 -98.2(3) . . . . ?
O6 Yb1 O5 C8 -0.2(3) 7_556 . . . ?
O7 Yb1 O5 C8 -179.9(4) . . . . ?
O3 Yb1 O5 C8 41.8(4) . . . . ?
N1 Yb1 O5 C8 -51.2(4) . . . . ?
C8 Yb1 O5 C8 0.0(4) 7_556 . . . ?
O9 Yb1 N1 C5 7.7(4) . . . . ?
O8 Yb1 N1 C5 -74.1(3) . . . . ?
O1 Yb1 N1 C5 -177.6(3) . . . . ?
O6 Yb1 N1 C5 82.3(3) 7_556 . . . ?
O7 Yb1 N1 C5 -129.8(3) . . . . ?
O3 Yb1 N1 C5 2.6(3) . . . . ?
O5 Yb1 N1 C5 130.9(3) . . . . ?
C8 Yb1 N1 C5 113.7(3) . . . . ?
C8 Yb1 N1 C5 94.8(3) 7_556 . . . ?
O9 Yb1 N1 C1 -172.1(3) . . . . ?
O8 Yb1 N1 C1 106.1(3) . . . . ?
O1 Yb1 N1 C1 2.7(3) . . . . ?
O6 Yb1 N1 C1 -97.5(3) 7_556 . . . ?
O7 Yb1 N1 C1 50.4(3) . . . . ?
O3 Yb1 N1 C1 -177.2(3) . . . . ?
O5 Yb1 N1 C1 -48.8(3) . . . . ?
C8 Yb1 N1 C1 -66.1(3) . . . . ?
C8 Yb1 N1 C1 -85.0(3) 7_556 . . . ?
C5 N1 C1 C2 0.7(6) . . . . ?
Yb1 N1 C1 C2 -179.5(3) . . . . ?
C5 N1 C1 C6 179.8(3) . . . . ?
Yb1 N1 C1 C6 -0.4(4) . . . . ?
N1 C1 C2 C3 0.3(6) . . . . ?
C6 C1 C2 C3 -178.6(4) . . . . ?
C1 C2 C3 C4 -0.7(6) . . . . ?
C2 C3 C4 C5 0.0(6) . . . . ?
C1 N1 C5 C4 -1.4(6) . . . . ?
Yb1 N1 C5 C4 178.8(3) . . . . ?
C1 N1 C5 C7 177.3(3) . . . . ?
Yb1 N1 C5 C7 -2.5(4) . . . . ?
C3 C4 C5 N1 1.1(6) . . . . ?
C3 C4 C5 C7 -177.5(4) . . . . ?
O10 O2 C6 O1 113.0(4) . . . . ?
O10 O2 C6 C1 -67.3(5) . . . . ?
Yb1 O1 C6 O2 -173.2(3) . . . . ?
Yb1 O1 C6 C1 7.2(5) . . . . ?
N1 C1 C6 O2 176.3(4) . . . . ?
C2 C1 C6 O2 -4.6(6) . . . . ?
N1 C1 C6 O1 -4.0(5) . . . . ?
C2 C1 C6 O1 175.1(4) . . . . ?
Yb1 O3 C7 O4 -178.0(3) . . . . ?
O11 O3 C7 O4 54.6(5) . . . . ?
Yb1 O3 C7 C5 2.2(5) . . . . ?
O11 O3 C7 C5 -125.2(3) . . . . ?
N1 C5 C7 O4 -179.5(3) . . . . ?
C4 C5 C7 O4 -0.8(6) . . . . ?
N1 C5 C7 O3 0.3(5) . . . . ?
C4 C5 C7 O3 179.0(4) . . . . ?
Yb1 O5 C8 O6 -179.6(4) . . . . ?
Yb1 O5 C8 C8 0.1(6) . . . 7_556 ?
Yb1 O5 C8 Yb1 179.9(13) . . . 7_556 ?
Yb1 O6 C8 O5 -179.8(4) 7_556 . . . ?
Yb1 O6 C8 C8 0.4(6) 7_556 . . 7_556 ?
Yb1 O6 C8 Yb1 178.9(15) 7_556 . . . ?
O9 Yb1 C8 O5 -80.5(3) . . . . ?
O8 Yb1 C8 O5 -15.4(6) . . . . ?
O1 Yb1 C8 O5 78.4(3) . . . . ?
O6 Yb1 C8 O5 179.8(4) 7_556 . . . ?
O7 Yb1 C8 O5 0.1(3) . . . . ?
O3 Yb1 C8 O5 -147.2(3) . . . . ?
N1 Yb1 C8 O5 137.9(3) . . . . ?
C8 Yb1 C8 O5 179.9(6) 7_556 . . . ?
O9 Yb1 C8 O6 -79.0(17) . . . . ?
O8 Yb1 C8 O6 -13.9(19) . . . . ?
O1 Yb1 C8 O6 79.9(17) . . . . ?
O6 Yb1 C8 O6 -178.8(17) 7_556 . . . ?
O7 Yb1 C8 O6 1.6(17) . . . . ?
O3 Yb1 C8 O6 -145.8(17) . . . . ?
O5 Yb1 C8 O6 1.5(15) . . . . ?
N1 Yb1 C8 O6 139.4(17) . . . . ?
C8 Yb1 C8 O6 -179(2) 7_556 . . . ?
O9 Yb1 C8 C8 99.5(3) . . . 7_556 ?
O8 Yb1 C8 C8 164.7(3) . . . 7_556 ?
O1 Yb1 C8 C8 -101.5(3) . . . 7_556 ?
O6 Yb1 C8 C8 -0.2(3) 7_556 . . 7_556 ?
O7 Yb1 C8 C8 -179.9(3) . . . 7_556 ?
O3 Yb1 C8 C8 32.8(4) . . . 7_556 ?
O5 Yb1 C8 C8 -179.9(6) . . . 7_556 ?
N1 Yb1 C8 C8 -42.0(3) . . . 7_556 ?
O9 Yb1 C8 Yb1 99.5(3) . . . 7_556 ?
O8 Yb1 C8 Yb1 164.7(3) . . . 7_556 ?
O1 Yb1 C8 Yb1 -101.5(3) . . . 7_556 ?
O6 Yb1 C8 Yb1 -0.2(3) 7_556 . . 7_556 ?
O7 Yb1 C8 Yb1 -179.9(3) . . . 7_556 ?
O3 Yb1 C8 Yb1 32.8(4) . . . 7_556 ?
O5 Yb1 C8 Yb1 -179.9(6) . . . 7_556 ?
N1 Yb1 C8 Yb1 -42.0(3) . . . 7_556 ?
C8 Yb1 C8 Yb1 0.0 7_556 . . 7_556 ?

loop_
_platon_squeeze_void_nr
_platon_squeeze_void_average_x
_platon_squeeze_void_average_y
_platon_squeeze_void_average_z
_platon_squeeze_void_volume
_platon_squeeze_void_count_electrons
_platon_squeeze_void_content
1 0.000 0.000 -0.038 225 37 ' '
2 0.500 0.500 0.035 225 37 ' '
3 0.688 0.387 0.097 14 1 ' '
4 0.188 0.887 0.097 14 1 ' '
5 0.312 0.387 0.403 14 1 ' '
6 0.812 0.887 0.403 14 1 ' '
7 0.188 0.112 0.596 14 1 ' '
8 0.688 0.612 0.596 14 1 ' '
9 0.812 0.113 0.903 14 1 ' '
10 0.312 0.613 0.903 14 1 ' '
